data_4073387
loop_
_publ_author_name
'Nama, Devendrababu'
'Butti, Pietro'
'Pregosin, Paul S.'

_publ_section_title
;
 Conformational Changes and Anion&#x2212;Cation Interactions in
 Palladium-Cyclometalated BINAP and Chiraphos Cationic Complexes. A
 Structural Study via NMR and X-ray Methods
;
_journal_issue 20
_journal_name_full Organometallics
_journal_page_first 4942
_journal_paper_doi 10.1021/om700299b
_journal_volume 26
_journal_year 2007
_chemical_absolute_configuration rm
_chemical_formula_moiety 'C63 H50 Cl5 F3 N O3 P2 Pd S'
_chemical_formula_sum 'C63 H50 Cl5 F3 N O3 P2 Pd S'
_chemical_formula_weight 1303.69
_chemical_name_systematic
; 
 ? 
;
_space_group_IT_number 2
_symmetry_cell_setting triclinic
_symmetry_Int_Tables_number 2
_symmetry_space_group_name_Hall '-P 1'
_symmetry_space_group_name_H-M 'P -1'
_atom_sites_solution_hydrogens geom
_atom_sites_solution_primary direct
_atom_sites_solution_secondary difmap
_audit_creation_method SHELXL-97
_cell_angle_alpha 71.786(2)
_cell_angle_beta 84.497(2)
_cell_angle_gamma 79.695(2)
_cell_formula_units_Z 2
_cell_length_a 11.3820(11)
_cell_length_b 15.5502(14)
_cell_length_c 17.1910(16)
_cell_measurement_temperature 200(2)
_cell_volume 2841.0(5)
_computing_cell_refinement 'Bruker SMART'
_computing_data_collection 'Bruker SMART'
_computing_data_reduction 'Bruker SAINT'
_computing_molecular_graphics 'Bruker SHELXTL'
_computing_publication_material 'Bruker SHELXTL'
_computing_structure_refinement 'SHELXL-97 (Sheldrick, 1997)'
_computing_structure_solution 'SHELXS-97 (Sheldrick, 1990)'
_diffrn_ambient_temperature 200(2)
_diffrn_measured_fraction_theta_full 0.996
_diffrn_measured_fraction_theta_max 0.996
_diffrn_measurement_device_type 'BRUKER APEX'
_diffrn_measurement_method '\w scans'
_diffrn_radiation_monochromator graphite
_diffrn_radiation_source 'fine-focus sealed tube'
_diffrn_radiation_type MoK\a
_diffrn_radiation_wavelength 0.71073
_diffrn_reflns_av_R_equivalents 0.0246
_diffrn_reflns_av_sigmaI/netI 0.0369
_diffrn_reflns_limit_h_max 14
_diffrn_reflns_limit_h_min -14
_diffrn_reflns_limit_k_max 19
_diffrn_reflns_limit_k_min -19
_diffrn_reflns_limit_l_max 21
_diffrn_reflns_limit_l_min -21
_diffrn_reflns_number 25009
_diffrn_reflns_theta_full 26.02
_diffrn_reflns_theta_max 26.02
_diffrn_reflns_theta_min 1.57
_exptl_absorpt_coefficient_mu 0.713
_exptl_absorpt_correction_T_max 0.8764
_exptl_absorpt_correction_T_min 0.7209
_exptl_absorpt_correction_type empirical
_exptl_absorpt_process_details 'Sadabs vers. 2.03'
_exptl_crystal_colour Yellow
_exptl_crystal_density_diffrn 1.524
_exptl_crystal_density_meas ?
_exptl_crystal_density_method 'not measured'
_exptl_crystal_description Cube
_exptl_crystal_F_000 1326
_exptl_crystal_size_max 0.49
_exptl_crystal_size_mid 0.27
_exptl_crystal_size_min 0.19
_refine_diff_density_max 2.956
_refine_diff_density_min -2.584
_refine_diff_density_rms 0.119
_refine_ls_extinction_method none
_refine_ls_goodness_of_fit_ref 1.034
_refine_ls_hydrogen_treatment riding
_refine_ls_matrix_type full
_refine_ls_number_parameters 712
_refine_ls_number_reflns 11160
_refine_ls_number_restraints 0
_refine_ls_restrained_S_all 1.034
_refine_ls_R_factor_all 0.0639
_refine_ls_R_factor_gt 0.0572
_refine_ls_shift/su_max 0.001
_refine_ls_shift/su_mean 0.000
_refine_ls_structure_factor_coef Fsqd
_refine_ls_weighting_details 'calc w=1/[\s^2^(Fo^2^)+(0.0758P)^2^+9.3212P] where P=(Fo^2^+2Fc^2^)/3'
_refine_ls_weighting_scheme calc
_refine_ls_wR_factor_gt 0.1462
_refine_ls_wR_factor_ref 0.1538
_reflns_number_gt 9883
_reflns_number_total 11160
_reflns_threshold_expression >2sigma(I)
_cod_data_source_file om700299b3.cif
_cod_data_source_block PD-CN-10
_cod_depositor_comments
;
The following automatic conversions were performed:

'_symmetry_cell_setting' value 'Triclinic' changed to 'triclinic'
according to /home/saulius/struct/CIF-dictionaries/cif_core.dic
dictionary named 'cif_core.dic' version 2.4.1 from 2010-06-29.

Automatic conversion script
Id: cif_fix_values 1715 2011-07-08 13:25:40Z adriana 

The following automatic conversions were performed:

'_exptl_crystal_density_meas' value 'not measured' was changed to '?'
- the value is perceived as not measured.

Automatic conversion script
Id: cif_fix_values 3008 2015-01-20 13:52:24Z robertas 
;
_cod_database_code 4073387

loop_
_symmetry_equiv_pos_as_xyz
'x, y, z'
'-x, -y, -z'

loop_
_atom_site_label
_atom_site_type_symbol
_atom_site_fract_x
_atom_site_fract_y
_atom_site_fract_z
_atom_site_U_iso_or_equiv
_atom_site_adp_type
_atom_site_occupancy
_atom_site_symmetry_multiplicity
_atom_site_calc_flag
_atom_site_refinement_flags
Pd1 Pd 0.75858(2) 0.750004(19) 0.637512(17) 0.02137(10) Uani 1 1 d .
P1 P 0.88645(8) 0.70844(7) 0.74042(6) 0.0203(2) Uani 1 1 d .
P2 P 0.60466(8) 0.68058(6) 0.72638(6) 0.0202(2) Uani 1 1 d .
N1 N 0.6581(3) 0.8158(2) 0.5311(2) 0.0262(7) Uani 1 1 d .
C1 C 0.8960(3) 0.7695(3) 0.5493(2) 0.0255(8) Uani 1 1 d .
C2 C 1.0188(4) 0.7484(3) 0.5526(3) 0.0299(9) Uani 1 1 d .
H2A H 1.0542 0.7315 0.6042 0.036 Uiso 1 1 calc R
C3 C 1.0924(4) 0.7510(3) 0.4827(3) 0.0336(9) Uani 1 1 d .
H3A H 1.1765 0.7357 0.4880 0.040 Uiso 1 1 calc R
C4 C 1.0467(4) 0.7754(3) 0.4050(3) 0.0353(10) Uani 1 1 d .
C5 C 0.9237(4) 0.7993(3) 0.3997(3) 0.0327(9) Uani 1 1 d .
H5A H 0.8890 0.8178 0.3477 0.039 Uiso 1 1 calc R
C6 C 0.8506(4) 0.7965(3) 0.4700(2) 0.0279(8) Uani 1 1 d .
C7 C 0.7228(4) 0.8262(3) 0.4645(2) 0.0286(8) Uani 1 1 d .
H7A H 0.6877 0.8529 0.4127 0.034 Uiso 1 1 calc R
C8 C 0.5325(4) 0.8519(3) 0.5258(3) 0.0281(8) Uani 1 1 d .
C9 C 0.4654(4) 0.8432(3) 0.4667(3) 0.0357(10) Uani 1 1 d .
H9A H 0.5011 0.8118 0.4289 0.043 Uiso 1 1 calc R
C10 C 0.3453(4) 0.8808(4) 0.4631(3) 0.0402(11) Uani 1 1 d .
H10A H 0.2996 0.8756 0.4217 0.048 Uiso 1 1 calc R
C11 C 0.2901(4) 0.9257(3) 0.5183(3) 0.0361(10) Uani 1 1 d .
C12 C 0.3590(4) 0.9330(3) 0.5776(3) 0.0359(10) Uani 1 1 d .
H12A H 0.3231 0.9632 0.6162 0.043 Uiso 1 1 calc R
C13 C 0.4795(4) 0.8967(3) 0.5812(3) 0.0307(9) Uani 1 1 d .
H13A H 0.5257 0.9027 0.6219 0.037 Uiso 1 1 calc R
C14 C 0.1583(4) 0.9645(4) 0.5142(3) 0.0486(13) Uani 1 1 d .
H14A H 0.1249 0.9529 0.4687 0.073 Uiso 1 1 calc R
H14B H 0.1477 1.0307 0.5056 0.073 Uiso 1 1 calc R
H14C H 0.1169 0.9351 0.5658 0.073 Uiso 1 1 calc R
C15 C 1.1268(5) 0.7743(4) 0.3302(3) 0.0509(13) Uani 1 1 d .
H15A H 1.2102 0.7556 0.3460 0.076 Uiso 1 1 calc R
H15B H 1.1174 0.8358 0.2905 0.076 Uiso 1 1 calc R
H15C H 1.1050 0.7309 0.3054 0.076 Uiso 1 1 calc R
C16 C 0.6758(3) 0.5655(3) 0.7872(2) 0.0201(7) Uani 1 1 d .
C17 C 0.6705(3) 0.4884(3) 0.7606(2) 0.0230(8) Uani 1 1 d .
H17A H 0.6231 0.4960 0.7157 0.028 Uiso 1 1 calc R
C18 C 0.7316(4) 0.4042(3) 0.7980(2) 0.0266(8) Uani 1 1 d .
H18A H 0.7263 0.3542 0.7786 0.032 Uiso 1 1 calc R
C19 C 0.8029(3) 0.3898(3) 0.8651(2) 0.0251(8) Uani 1 1 d .
C20 C 0.8693(4) 0.3030(3) 0.9032(3) 0.0327(9) Uani 1 1 d .
H20A H 0.8650 0.2526 0.8841 0.039 Uiso 1 1 calc R
C21 C 0.9393(4) 0.2908(3) 0.9667(3) 0.0358(10) Uani 1 1 d .
H21A H 0.9836 0.2322 0.9918 0.043 Uiso 1 1 calc R
C22 C 0.9459(4) 0.3648(3) 0.9952(3) 0.0329(9) Uani 1 1 d .
H22A H 0.9962 0.3561 1.0389 0.040 Uiso 1 1 calc R
C23 C 0.8809(4) 0.4497(3) 0.9610(2) 0.0269(8) Uani 1 1 d .
H23A H 0.8847 0.4984 0.9825 0.032 Uiso 1 1 calc R
C24 C 0.8080(3) 0.4653(3) 0.8939(2) 0.0223(7) Uani 1 1 d .
C25 C 0.7441(3) 0.5539(2) 0.8537(2) 0.0199(7) Uani 1 1 d .
C26 C 0.7504(3) 0.6329(2) 0.8849(2) 0.0201(7) Uani 1 1 d .
C27 C 0.8129(3) 0.7031(3) 0.8419(2) 0.0201(7) Uani 1 1 d .
C28 C 0.8158(3) 0.7766(3) 0.8745(2) 0.0233(8) Uani 1 1 d .
H28A H 0.8603 0.8240 0.8456 0.028 Uiso 1 1 calc R
C29 C 0.7560(4) 0.7800(3) 0.9458(2) 0.0252(8) Uani 1 1 d .
H29A H 0.7593 0.8298 0.9661 0.030 Uiso 1 1 calc R
C30 C 0.6890(3) 0.7111(3) 0.9905(2) 0.0229(8) Uani 1 1 d .
C31 C 0.6212(4) 0.7174(3) 1.0625(2) 0.0299(9) Uani 1 1 d .
H31A H 0.6227 0.7678 1.0823 0.036 Uiso 1 1 calc R
C32 C 0.5540(4) 0.6519(3) 1.1036(3) 0.0322(9) Uani 1 1 d .
H32A H 0.5080 0.6570 1.1515 0.039 Uiso 1 1 calc R
C33 C 0.5527(4) 0.5769(3) 1.0752(2) 0.0295(9) Uani 1 1 d .
H33A H 0.5056 0.5313 1.1043 0.035 Uiso 1 1 calc R
C34 C 0.6177(3) 0.5682(3) 1.0063(2) 0.0254(8) Uani 1 1 d .
H34A H 0.6165 0.5161 0.9889 0.030 Uiso 1 1 calc R
C35 C 0.6868(3) 0.6359(3) 0.9606(2) 0.0205(7) Uani 1 1 d .
C36 C 0.9831(3) 0.5987(3) 0.7549(2) 0.0250(8) Uani 1 1 d .
C37 C 0.9712(4) 0.5453(3) 0.7055(3) 0.0302(9) Uani 1 1 d .
H37A H 0.9195 0.5691 0.6609 0.036 Uiso 1 1 calc R
C38 C 1.0344(4) 0.4577(3) 0.7212(3) 0.0408(11) Uani 1 1 d .
H38A H 1.0241 0.4210 0.6882 0.049 Uiso 1 1 calc R
C39 C 1.1127(4) 0.4226(3) 0.7845(3) 0.0445(12) Uani 1 1 d .
H39A H 1.1561 0.3623 0.7947 0.053 Uiso 1 1 calc R
C40 C 1.1271(4) 0.4758(4) 0.8326(3) 0.0421(11) Uani 1 1 d .
H40A H 1.1818 0.4525 0.8754 0.051 Uiso 1 1 calc R
C41 C 1.0623(4) 0.5631(3) 0.8187(3) 0.0334(9) Uani 1 1 d .
H41A H 1.0718 0.5990 0.8527 0.040 Uiso 1 1 calc R
C42 C 0.9770(4) 0.7980(3) 0.7265(2) 0.0275(8) Uani 1 1 d .
C43 C 0.9191(4) 0.8881(3) 0.6967(3) 0.0332(9) Uani 1 1 d .
H43A H 0.8413 0.8998 0.6763 0.040 Uiso 1 1 calc R
C44 C 0.9745(5) 0.9605(3) 0.6969(3) 0.0436(12) Uani 1 1 d .
H44A H 0.9339 1.0217 0.6778 0.052 Uiso 1 1 calc R
C45 C 1.0882(5) 0.9439(4) 0.7247(3) 0.0510(14) Uani 1 1 d .
H45A H 1.1257 0.9935 0.7254 0.061 Uiso 1 1 calc R
C46 C 1.1479(5) 0.8555(4) 0.7514(3) 0.0509(14) Uani 1 1 d .
H46A H 1.2273 0.8444 0.7689 0.061 Uiso 1 1 calc R
C47 C 1.0924(4) 0.7827(4) 0.7529(3) 0.0387(10) Uani 1 1 d .
H47A H 1.1336 0.7217 0.7722 0.046 Uiso 1 1 calc R
C48 C 0.5131(3) 0.7301(3) 0.7991(2) 0.0237(8) Uani 1 1 d .
C49 C 0.5205(4) 0.8188(3) 0.7976(3) 0.0305(9) Uani 1 1 d .
H49A H 0.5734 0.8530 0.7589 0.037 Uiso 1 1 calc R
C50 C 0.4507(5) 0.8574(3) 0.8524(3) 0.0424(11) Uani 1 1 d .
H50A H 0.4547 0.9186 0.8505 0.051 Uiso 1 1 calc R
C51 C 0.3757(4) 0.8079(4) 0.9096(3) 0.0468(13) Uani 1 1 d .
H51A H 0.3284 0.8348 0.9471 0.056 Uiso 1 1 calc R
C52 C 0.3691(4) 0.7204(4) 0.9126(3) 0.0428(11) Uani 1 1 d .
H52A H 0.3176 0.6863 0.9525 0.051 Uiso 1 1 calc R
C53 C 0.4373(4) 0.6806(3) 0.8576(3) 0.0326(9) Uani 1 1 d .
H53A H 0.4320 0.6195 0.8599 0.039 Uiso 1 1 calc R
C54 C 0.5022(3) 0.6517(3) 0.6660(2) 0.0247(8) Uani 1 1 d .
C55 C 0.5496(4) 0.6265(3) 0.5972(3) 0.0314(9) Uani 1 1 d .
H55A H 0.6308 0.6311 0.5801 0.038 Uiso 1 1 calc R
C56 C 0.4808(5) 0.5953(3) 0.5534(3) 0.0398(11) Uani 1 1 d .
H56A H 0.5149 0.5775 0.5071 0.048 Uiso 1 1 calc R
C57 C 0.3627(5) 0.5897(4) 0.5767(3) 0.0466(12) Uani 1 1 d .
H57A H 0.3154 0.5676 0.5467 0.056 Uiso 1 1 calc R
C58 C 0.3130(4) 0.6162(4) 0.6437(4) 0.0504(13) Uani 1 1 d .
H58A H 0.2314 0.6126 0.6599 0.060 Uiso 1 1 calc R
C59 C 0.3825(4) 0.6483(3) 0.6876(3) 0.0395(11) Uani 1 1 d .
H59A H 0.3475 0.6681 0.7328 0.047 Uiso 1 1 calc R
C60 C 0.8774(5) 0.9427(4) 0.1044(4) 0.0576(15) Uani 1 1 d .
S4 S 0.74856(13) 0.89492(9) 0.16093(11) 0.0541(4) Uani 1 1 d .
O1 O 0.7839(5) 0.7989(3) 0.1757(4) 0.0983(19) Uani 1 1 d .
O2 O 0.6553(4) 0.9357(4) 0.1034(3) 0.0747(13) Uani 1 1 d .
O3 O 0.7342(4) 0.9257(3) 0.2325(3) 0.0641(11) Uani 1 1 d .
F1 F 0.9748(3) 0.9094(3) 0.1477(3) 0.0958(15) Uani 1 1 d .
F2 F 0.8985(4) 0.9220(3) 0.0349(3) 0.0959(14) Uani 1 1 d .
F3 F 0.8625(4) 1.0321(2) 0.0869(3) 0.0740(11) Uani 1 1 d .
C1S C 0.6140(7) 0.6668(8) 0.3019(5) 0.104(3) Uani 1 1 d .
H1SA H 0.6393 0.6131 0.2816 0.125 Uiso 1 1 calc R
H1SB H 0.6287 0.7220 0.2566 0.125 Uiso 1 1 calc R
C2S C 0.3682(8) 0.9511(5) 0.1261(6) 0.090(2) Uani 1 1 d .
H2SA H 0.3219 1.0039 0.0864 0.108 Uiso 1 1 calc R
H2SB H 0.4539 0.9510 0.1095 0.108 Uiso 1 1 calc R
C3S C 0.9643(5) 0.4534(3) 0.5112(3) 0.0420(12) Uani 1 1 d .
Cl1S Cl 0.46250(14) 0.67548(15) 0.32648(10) 0.0740(5) Uani 1 1 d .
Cl2S Cl 0.70150(13) 0.65579(13) 0.38218(10) 0.0653(4) Uani 1 1 d .
Cl3S Cl 0.3275(3) 0.85114(19) 0.12158(17) 0.1217(9) Uani 1 1 d .
Cl4S Cl 0.3438(4) 0.9651(2) 0.2244(2) 0.1759(19) Uani 1 1 d .
Cl5S Cl 0.8529(6) 0.4804(3) 0.5516(4) 0.271(4) Uani 1 1 d .

loop_
_atom_site_aniso_label
_atom_site_aniso_U_11
_atom_site_aniso_U_22
_atom_site_aniso_U_33
_atom_site_aniso_U_23
_atom_site_aniso_U_13
_atom_site_aniso_U_12
Pd1 0.02014(16) 0.02421(16) 0.02003(16) -0.00643(11) -0.00234(11) -0.00385(11)
P1 0.0177(4) 0.0239(5) 0.0202(5) -0.0080(4) -0.0016(3) -0.0028(4)
P2 0.0186(4) 0.0225(5) 0.0204(5) -0.0081(4) -0.0023(3) -0.0021(4)
N1 0.0236(16) 0.0268(17) 0.0273(17) -0.0064(14) -0.0056(13) -0.0026(13)
C1 0.0249(19) 0.028(2) 0.0230(19) -0.0080(16) 0.0022(15) -0.0052(16)
C2 0.027(2) 0.035(2) 0.028(2) -0.0098(17) -0.0007(16) -0.0052(17)
C3 0.024(2) 0.041(2) 0.033(2) -0.0106(19) 0.0038(17) -0.0043(18)
C4 0.036(2) 0.036(2) 0.030(2) -0.0069(18) 0.0069(18) -0.0081(19)
C5 0.037(2) 0.035(2) 0.023(2) -0.0051(17) 0.0002(17) -0.0074(18)
C6 0.029(2) 0.029(2) 0.026(2) -0.0069(16) 0.0001(16) -0.0066(16)
C7 0.030(2) 0.030(2) 0.024(2) -0.0045(16) -0.0050(16) -0.0076(17)
C8 0.0230(19) 0.028(2) 0.029(2) -0.0033(16) -0.0061(16) -0.0018(16)
C9 0.029(2) 0.045(3) 0.036(2) -0.016(2) -0.0045(18) -0.0037(19)
C10 0.029(2) 0.051(3) 0.041(3) -0.013(2) -0.0097(19) -0.004(2)
C11 0.026(2) 0.037(2) 0.038(2) -0.0023(19) -0.0040(18) -0.0037(18)
C12 0.034(2) 0.035(2) 0.033(2) -0.0049(19) -0.0006(18) 0.0001(18)
C13 0.029(2) 0.031(2) 0.030(2) -0.0071(17) -0.0058(17) -0.0028(17)
C14 0.028(2) 0.057(3) 0.052(3) -0.008(3) -0.004(2) 0.002(2)
C15 0.046(3) 0.068(4) 0.036(3) -0.016(2) 0.010(2) -0.006(3)
C16 0.0159(17) 0.0237(18) 0.0212(18) -0.0077(14) -0.0011(13) -0.0021(14)
C17 0.0218(18) 0.029(2) 0.0207(18) -0.0110(15) -0.0012(14) -0.0054(15)
C18 0.027(2) 0.027(2) 0.031(2) -0.0162(17) -0.0003(16) -0.0041(16)
C19 0.0234(19) 0.026(2) 0.027(2) -0.0109(16) -0.0007(15) -0.0018(15)
C20 0.038(2) 0.024(2) 0.037(2) -0.0120(18) -0.0063(19) 0.0005(17)
C21 0.036(2) 0.029(2) 0.036(2) -0.0068(18) -0.0070(19) 0.0078(18)
C22 0.035(2) 0.034(2) 0.028(2) -0.0095(18) -0.0094(17) 0.0023(18)
C23 0.027(2) 0.029(2) 0.027(2) -0.0118(16) -0.0043(16) -0.0009(16)
C24 0.0196(18) 0.0255(19) 0.0214(18) -0.0069(15) 0.0005(14) -0.0035(14)
C25 0.0182(17) 0.0233(18) 0.0208(18) -0.0107(15) 0.0020(14) -0.0041(14)
C26 0.0187(17) 0.0221(18) 0.0201(17) -0.0083(14) -0.0045(14) 0.0008(14)
C27 0.0170(17) 0.0254(18) 0.0186(17) -0.0081(14) -0.0029(13) -0.0016(14)
C28 0.0227(18) 0.0228(18) 0.0262(19) -0.0083(15) -0.0018(15) -0.0064(15)
C29 0.029(2) 0.0253(19) 0.0263(19) -0.0135(16) -0.0030(16) -0.0048(15)
C30 0.0241(19) 0.0237(18) 0.0220(18) -0.0086(15) -0.0026(15) -0.0025(15)
C31 0.033(2) 0.034(2) 0.027(2) -0.0167(18) 0.0012(17) -0.0051(17)
C32 0.034(2) 0.041(2) 0.025(2) -0.0150(18) 0.0057(17) -0.0066(18)
C33 0.029(2) 0.032(2) 0.026(2) -0.0075(17) 0.0042(16) -0.0073(17)
C34 0.0259(19) 0.0262(19) 0.0254(19) -0.0091(16) -0.0022(15) -0.0047(15)
C35 0.0187(17) 0.0234(18) 0.0194(17) -0.0068(14) -0.0034(14) -0.0012(14)
C36 0.0209(18) 0.029(2) 0.0228(19) -0.0079(16) 0.0024(15) -0.0003(15)
C37 0.029(2) 0.033(2) 0.028(2) -0.0116(17) 0.0003(16) -0.0007(17)
C38 0.045(3) 0.036(2) 0.043(3) -0.020(2) 0.007(2) 0.000(2)
C39 0.039(3) 0.037(3) 0.046(3) -0.008(2) 0.009(2) 0.009(2)
C40 0.029(2) 0.050(3) 0.035(2) -0.004(2) -0.0021(19) 0.009(2)
C41 0.027(2) 0.044(2) 0.028(2) -0.0124(19) -0.0032(17) 0.0030(18)
C42 0.028(2) 0.036(2) 0.0216(19) -0.0095(16) 0.0023(15) -0.0137(17)
C43 0.036(2) 0.035(2) 0.031(2) -0.0096(18) 0.0014(18) -0.0128(18)
C44 0.060(3) 0.034(2) 0.041(3) -0.011(2) 0.005(2) -0.021(2)
C45 0.071(4) 0.059(3) 0.038(3) -0.018(2) 0.002(2) -0.043(3)
C46 0.043(3) 0.074(4) 0.044(3) -0.014(3) -0.007(2) -0.034(3)
C47 0.032(2) 0.047(3) 0.039(2) -0.012(2) -0.0038(19) -0.011(2)
C48 0.0202(18) 0.029(2) 0.0219(18) -0.0096(15) -0.0035(14) 0.0015(15)
C49 0.032(2) 0.029(2) 0.031(2) -0.0108(17) -0.0076(17) 0.0005(17)
C50 0.046(3) 0.038(3) 0.048(3) -0.026(2) -0.013(2) 0.009(2)
C51 0.038(3) 0.064(3) 0.039(3) -0.031(2) -0.004(2) 0.018(2)
C52 0.032(2) 0.056(3) 0.031(2) -0.010(2) 0.0030(19) 0.007(2)
C53 0.026(2) 0.033(2) 0.033(2) -0.0069(18) 0.0004(17) 0.0017(17)
C54 0.0251(19) 0.0232(19) 0.0264(19) -0.0068(15) -0.0088(15) -0.0025(15)
C55 0.038(2) 0.029(2) 0.028(2) -0.0076(17) -0.0046(17) -0.0073(18)
C56 0.058(3) 0.036(2) 0.030(2) -0.0112(19) -0.012(2) -0.010(2)
C57 0.046(3) 0.044(3) 0.059(3) -0.022(2) -0.026(2) -0.007(2)
C58 0.027(2) 0.064(3) 0.069(4) -0.028(3) -0.015(2) -0.008(2)
C59 0.024(2) 0.052(3) 0.049(3) -0.024(2) -0.0071(19) -0.0011(19)
C60 0.048(3) 0.050(3) 0.083(4) -0.034(3) -0.011(3) 0.002(3)
S4 0.0480(8) 0.0386(7) 0.0843(11) -0.0268(7) -0.0154(7) -0.0072(6)
O1 0.103(4) 0.038(2) 0.158(6) -0.034(3) -0.007(4) -0.012(2)
O2 0.049(2) 0.090(3) 0.098(4) -0.044(3) -0.025(2) -0.004(2)
O3 0.061(3) 0.067(3) 0.070(3) -0.024(2) -0.007(2) -0.017(2)
F1 0.042(2) 0.102(3) 0.143(4) -0.037(3) -0.025(2) 0.001(2)
F2 0.091(3) 0.107(3) 0.110(4) -0.071(3) 0.018(3) -0.011(3)
F3 0.075(2) 0.0476(19) 0.102(3) -0.027(2) 0.010(2) -0.0143(17)
C1S 0.070(5) 0.203(11) 0.056(4) -0.050(6) 0.006(4) -0.051(6)
C2S 0.077(5) 0.061(4) 0.121(7) -0.015(4) 0.015(5) -0.018(4)
C3S 0.074(4) 0.029(2) 0.033(2) -0.0125(19) 0.007(2) -0.032(2)
Cl1S 0.0511(8) 0.1192(15) 0.0607(9) -0.0423(10) -0.0107(7) -0.0048(9)
Cl2S 0.0480(8) 0.0945(12) 0.0691(10) -0.0468(9) -0.0026(7) -0.0117(8)
Cl3S 0.172(3) 0.1020(18) 0.1082(19) -0.0391(15) 0.0041(18) -0.0567(18)
Cl4S 0.236(4) 0.128(2) 0.212(3) -0.119(2) 0.154(3) -0.115(3)
Cl5S 0.345(7) 0.197(4) 0.333(7) -0.186(5) -0.267(6) 0.121(4)

loop_
_atom_type_symbol
_atom_type_description
_atom_type_scat_dispersion_real
_atom_type_scat_dispersion_imag
_atom_type_scat_source
C C 0.0033 0.0016 'International Tables Vol C Tables 4.2.6.8 and 6.1.1.4'
H H 0.0000 0.0000 'International Tables Vol C Tables 4.2.6.8 and 6.1.1.4'
N N 0.0061 0.0033 'International Tables Vol C Tables 4.2.6.8 and 6.1.1.4'
O O 0.0106 0.0060 'International Tables Vol C Tables 4.2.6.8 and 6.1.1.4'
F F 0.0171 0.0103 'International Tables Vol C Tables 4.2.6.8 and 6.1.1.4'
P P 0.1023 0.0942 'International Tables Vol C Tables 4.2.6.8 and 6.1.1.4'
S S 0.1246 0.1234 'International Tables Vol C Tables 4.2.6.8 and 6.1.1.4'
Pd Pd -0.9988 1.0072 'International Tables Vol C Tables 4.2.6.8 and 6.1.1.4'
Cl Cl 0.1484 0.1585 'International Tables Vol C Tables 4.2.6.8 and 6.1.1.4'

loop_
_geom_angle_atom_site_label_1
_geom_angle_atom_site_label_2
_geom_angle_atom_site_label_3
_geom_angle
_geom_angle_site_symmetry_3
C1 Pd1 N1 80.11(14) .
C1 Pd1 P1 92.16(11) .
N1 Pd1 P1 166.94(9) .
C1 Pd1 P2 160.27(11) .
N1 Pd1 P2 98.50(9) .
P1 Pd1 P2 92.31(3) .
C36 P1 C42 109.57(19) .
C36 P1 C27 105.20(17) .
C42 P1 C27 101.36(17) .
C36 P1 Pd1 116.00(13) .
C42 P1 Pd1 109.58(14) .
C27 P1 Pd1 114.06(12) .
C48 P2 C54 106.89(18) .
C48 P2 C16 105.92(17) .
C54 P2 C16 101.61(17) .
C48 P2 Pd1 124.32(13) .
C54 P2 Pd1 109.35(13) .
C16 P2 Pd1 106.43(12) .
C7 N1 C8 118.5(3) .
C7 N1 Pd1 112.9(3) .
C8 N1 Pd1 128.6(3) .
C2 C1 C6 115.4(4) .
C2 C1 Pd1 133.2(3) .
C6 C1 Pd1 110.4(3) .
C1 C2 C3 122.1(4) .
C2 C3 C4 122.1(4) .
C5 C4 C3 117.1(4) .
C5 C4 C15 121.3(4) .
C3 C4 C15 121.6(4) .
C4 C5 C6 120.4(4) .
C5 C6 C1 122.9(4) .
C5 C6 C7 120.7(4) .
C1 C6 C7 116.3(4) .
N1 C7 C6 118.5(4) .
C9 C8 C13 120.0(4) .
C9 C8 N1 121.5(4) .
C13 C8 N1 118.5(4) .
C8 C9 C10 119.3(4) .
C9 C10 C11 121.7(4) .
C12 C11 C10 118.1(4) .
C12 C11 C14 121.2(4) .
C10 C11 C14 120.8(4) .
C13 C12 C11 120.9(4) .
C8 C13 C12 120.1(4) .
C25 C16 C17 119.0(3) .
C25 C16 P2 121.4(3) .
C17 C16 P2 119.3(3) .
C18 C17 C16 121.6(3) .
C17 C18 C19 121.1(4) .
C18 C19 C20 121.6(4) .
C18 C19 C24 118.5(4) .
C20 C19 C24 119.9(4) .
C21 C20 C19 120.8(4) .
C20 C21 C22 119.8(4) .
C23 C22 C21 121.1(4) .
C22 C23 C24 120.6(4) .
C23 C24 C19 117.7(3) .
C23 C24 C25 122.3(3) .
C19 C24 C25 119.9(3) .
C16 C25 C24 119.9(3) .
C16 C25 C26 120.9(3) .
C24 C25 C26 119.3(3) .
C27 C26 C35 119.9(3) .
C27 C26 C25 121.8(3) .
C35 C26 C25 118.3(3) .
C26 C27 C28 119.4(3) .
C26 C27 P1 122.1(3) .
C28 C27 P1 118.4(3) .
C29 C28 C27 121.2(4) .
C28 C29 C30 121.2(4) .
C29 C30 C31 121.1(4) .
C29 C30 C35 119.0(3) .
C31 C30 C35 119.9(4) .
C32 C31 C30 120.5(4) .
C31 C32 C33 119.9(4) .
C34 C33 C32 121.1(4) .
C33 C34 C35 120.8(4) .
C34 C35 C30 117.7(3) .
C34 C35 C26 122.9(3) .
C30 C35 C26 119.4(3) .
C37 C36 C41 119.0(4) .
C37 C36 P1 119.2(3) .
C41 C36 P1 121.6(3) .
C38 C37 C36 120.0(4) .
C37 C38 C39 120.9(5) .
C40 C39 C38 119.5(4) .
C39 C40 C41 120.4(4) .
C40 C41 C36 120.2(4) .
C47 C42 C43 118.8(4) .
C47 C42 P1 124.4(3) .
C43 C42 P1 116.3(3) .
C44 C43 C42 120.3(4) .
C45 C44 C43 120.0(5) .
C46 C45 C44 120.1(4) .
C45 C46 C47 120.2(5) .
C46 C47 C42 120.4(5) .
C49 C48 C53 119.0(4) .
C49 C48 P2 119.4(3) .
C53 C48 P2 121.6(3) .
C50 C49 C48 119.9(4) .
C51 C50 C49 120.5(5) .
C52 C51 C50 120.2(4) .
C51 C52 C53 120.4(5) .
C52 C53 C48 120.0(4) .
C59 C54 C55 118.4(4) .
C59 C54 P2 123.7(3) .
C55 C54 P2 117.7(3) .
C56 C55 C54 121.0(4) .
C57 C56 C55 120.2(5) .
C56 C57 C58 119.8(4) .
C57 C58 C59 120.0(5) .
C54 C59 C58 120.5(5) .
F3 C60 F2 108.0(6) .
F3 C60 F1 107.2(5) .
F2 C60 F1 107.7(5) .
F3 C60 S4 112.2(4) .
F2 C60 S4 110.7(4) .
F1 C60 S4 110.9(5) .
O1 S4 O3 115.5(4) .
O1 S4 O2 114.4(3) .
O3 S4 O2 114.6(3) .
O1 S4 C60 103.2(3) .
O3 S4 C60 104.3(3) .
O2 S4 C60 102.4(3) .
Cl2S C1S Cl1S 114.4(4) .
Cl3S C2S Cl4S 112.9(5) .
Cl5S C3S C3S 103.9(5) 2_766

loop_
_geom_bond_atom_site_label_1
_geom_bond_atom_site_label_2
_geom_bond_distance
_geom_bond_site_symmetry_2
Pd1 C1 2.065(4) .
Pd1 N1 2.124(3) .
Pd1 P1 2.2601(10) .
Pd1 P2 2.3876(10) .
P1 C36 1.817(4) .
P1 C42 1.822(4) .
P1 C27 1.845(4) .
P2 C48 1.819(4) .
P2 C54 1.830(4) .
P2 C16 1.850(4) .
N1 C7 1.282(5) .
N1 C8 1.440(5) .
C1 C2 1.380(6) .
C1 C6 1.414(6) .
C2 C3 1.392(6) .
C3 C4 1.394(6) .
C4 C5 1.387(6) .
C4 C15 1.506(6) .
C5 C6 1.394(6) .
C6 C7 1.448(6) .
C8 C9 1.381(6) .
C8 C13 1.383(6) .
C9 C10 1.387(6) .
C10 C11 1.388(7) .
C11 C12 1.387(7) .
C11 C14 1.513(6) .
C12 C13 1.386(6) .
C16 C25 1.390(5) .
C16 C17 1.423(5) .
C17 C18 1.358(6) .
C18 C19 1.412(6) .
C19 C20 1.414(6) .
C19 C24 1.421(5) .
C20 C21 1.358(6) .
C21 C22 1.400(6) .
C22 C23 1.373(6) .
C23 C24 1.420(5) .
C24 C25 1.431(5) .
C25 C26 1.502(5) .
C26 C27 1.384(5) .
C26 C35 1.437(5) .
C27 C28 1.427(5) .
C28 C29 1.356(6) .
C29 C30 1.409(6) .
C30 C31 1.415(5) .
C30 C35 1.422(5) .
C31 C32 1.358(6) .
C32 C33 1.402(6) .
C33 C34 1.364(6) .
C34 C35 1.416(5) .
C36 C37 1.389(6) .
C36 C41 1.398(6) .
C37 C38 1.379(6) .
C38 C39 1.384(7) .
C39 C40 1.377(8) .
C40 C41 1.385(7) .
C42 C47 1.386(6) .
C42 C43 1.394(6) .
C43 C44 1.386(6) .
C44 C45 1.376(8) .
C45 C46 1.375(9) .
C46 C47 1.385(7) .
C48 C49 1.390(6) .
C48 C53 1.391(6) .
C49 C50 1.386(6) .
C50 C51 1.374(8) .
C51 C52 1.362(8) .
C52 C53 1.391(6) .
C54 C59 1.383(6) .
C54 C55 1.392(6) .
C55 C56 1.376(6) .
C56 C57 1.375(7) .
C57 C58 1.381(8) .
C58 C59 1.391(7) .
C60 F3 1.311(7) .
C60 F2 1.323(7) .
C60 F1 1.328(7) .
C60 S4 1.820(7) .
S4 O1 1.423(5) .
S4 O3 1.440(5) .
S4 O2 1.440(5) .
C1S Cl2S 1.726(7) .
C1S Cl1S 1.727(8) .
C2S Cl3S 1.725(8) .
C2S Cl4S 1.761(10) .
C3S Cl5S 1.445(8) .
C3S C3S 1.709(8) 2_766
